data_4061031
_journal_name_full Organometallics
_journal_paper_doi 10.1021/om049415+
_journal_year 2004
_chemical_formula_sum 'C30 H44 Fe N2'
_chemical_formula_weight 488.52
_space_group_IT_number 14
_symmetry_cell_setting monoclinic
_symmetry_space_group_name_Hall '-P 2yn'
_symmetry_space_group_name_H-M 'P 1 21/n 1'
_cell_angle_alpha 90.00
_cell_angle_beta 104.9040(10)
_cell_angle_gamma 90.00
_cell_formula_units_Z 4
_cell_length_a 12.4862(12)
_cell_length_b 17.4494(16)
_cell_length_c 13.9462(13)
_cell_measurement_temperature 193(2)
_cell_volume 2936.3(5)
_diffrn_ambient_temperature 193(2)
_exptl_crystal_density_diffrn 1.105
_cod_depositor_comments
;
The following automatic conversions were performed:
'_symmetry_cell_setting' value 'Monoclinic' changed to 'monoclinic'
according to '/home/saulius/struct/CIF-dictionaries/cif_core.dic'
dictionary named 'cif_core.dic' version 2.4.1 from 2010-06-29.

Automatic conversion script
Id: cif_fix_enum 1527 2010-12-29 10:47:43Z saulius 
;
_cod_original_sg_symbol_H-M 'P 21/n'
_cod_database_code 4061031

loop_
_symmetry_equiv_pos_as_xyz
'x, y, z'
'-x+1/2, y+1/2, -z+1/2'
'-x, -y, -z'
'x-1/2, -y-1/2, z-1/2'

loop_
_atom_site_label
_atom_site_type_symbol
_atom_site_fract_x
_atom_site_fract_y
_atom_site_fract_z
_atom_site_U_iso_or_equiv
_atom_site_adp_type
_atom_site_occupancy
_atom_site_symmetry_multiplicity
_atom_site_calc_flag
_atom_site_refinement_flags
_atom_site_disorder_assembly
_atom_site_disorder_group
C11 C 0.75748(18) 0.30632(10) 0.90465(13) 0.0499(5) Uani 1 1 d . . .
H11A H 0.6821 0.2933 0.9078 0.075 Uiso 1 1 calc R . .
H11B H 0.7604 0.3604 0.8867 0.075 Uiso 1 1 calc R . .
H11C H 0.8092 0.2972 0.9695 0.075 Uiso 1 1 calc R . .
C12 C 0.76632(12) 0.14606(9) 0.92371(11) 0.0308(3) Uani 1 1 d . . .
C13 C 0.89043(12) 0.15937(9) 0.56955(10) 0.0302(3) Uani 1 1 d . . .
C14 C 0.8344(2) -0.00629(12) 0.73653(19) 0.0803(8) Uani 1 1 d . . .
H14A H 0.9092 -0.0237 0.7702 0.120 Uiso 1 1 calc R . .
H14B H 0.8163 -0.0224 0.6669 0.120 Uiso 1 1 calc R . .
H14C H 0.7809 -0.0287 0.7691 0.120 Uiso 1 1 calc R . .
C21 C 0.78939(12) 0.25712(9) 0.82773(11) 0.0309(3) Uani 1 1 d . . .
C22 C 0.85181(13) 0.13654(10) 1.01061(12) 0.0372(4) Uani 1 1 d . . .
C23 C 1.00390(13) 0.14717(9) 0.57922(11) 0.0340(3) Uani 1 1 d . . .
C31 C 0.81628(13) 0.29472(9) 0.74842(11) 0.0322(3) Uani 1 1 d . . .
H31 H 0.8126 0.3491 0.7499 0.039 Uiso 1 1 calc R . .
C32 C 0.82963(16) 0.09460(12) 1.08825(14) 0.0503(5) Uani 1 1 d . . .
H32 H 0.8866 0.0875 1.1475 0.060 Uiso 1 1 calc R . .
C33 C 1.03472(15) 0.11168(10) 0.50028(13) 0.0447(4) Uani 1 1 d . . .
H33 H 1.1109 0.1019 0.5055 0.054 Uiso 1 1 calc R . .
C41 C 0.84781(12) 0.26365(9) 0.66719(10) 0.0290(3) Uani 1 1 d . . .
C42 C 0.72670(18) 0.06327(13) 1.08075(15) 0.0571(5) Uani 1 1 d . . .
H42 H 0.7137 0.0338 1.1339 0.069 Uiso 1 1 calc R . .
C43 C 0.95678(18) 0.09065(12) 0.41528(14) 0.0520(5) Uani 1 1 d . . .
H43 H 0.9795 0.0671 0.3624 0.062 Uiso 1 1 calc R . .
C51 C 0.87460(16) 0.31874(10) 0.59315(13) 0.0422(4) Uani 1 1 d . . .
H51A H 0.9538 0.3157 0.5963 0.063 Uiso 1 1 calc R . .
H51B H 0.8562 0.3710 0.6089 0.063 Uiso 1 1 calc R . .
H51C H 0.8312 0.3053 0.5262 0.063 Uiso 1 1 calc R . .
C52 C 0.64279(16) 0.07458(12) 0.99646(14) 0.0515(5) Uani 1 1 d . . .
H52 H 0.5715 0.0538 0.9927 0.062 Uiso 1 1 calc R . .
C53 C 0.84629(17) 0.10363(11) 0.40660(13) 0.0491(4) Uani 1 1 d . . .
H53 H 0.7935 0.0894 0.3472 0.059 Uiso 1 1 calc R . .
C62 C 0.66003(14) 0.11611(10) 0.91602(12) 0.0396(4) Uani 1 1 d . . .
C63 C 0.81001(14) 0.13740(10) 0.48348(12) 0.0390(4) Uani 1 1 d . . .
C72 C 0.56503(15) 0.12879(14) 0.82487(14) 0.0539(5) Uani 1 1 d . . .
H72 H 0.5931 0.1618 0.7780 0.065 Uiso 1 1 calc R . .
C73 C 0.68704(16) 0.14847(14) 0.47275(14) 0.0561(5) Uani 1 1 d . . .
H73 H 0.6791 0.1799 0.5305 0.067 Uiso 1 1 calc R . .
C82 C 0.46958(19) 0.1713(2) 0.85068(19) 0.0854(8) Uani 1 1 d . . .
H82A H 0.4379 0.1392 0.8941 0.128 Uiso 1 1 calc R . .
H82B H 0.4124 0.1827 0.7897 0.128 Uiso 1 1 calc R . .
H82C H 0.4970 0.2192 0.8848 0.128 Uiso 1 1 calc R . .
C83 C 0.6314(2) 0.19239(19) 0.37885(18) 0.0867(9) Uani 1 1 d . . .
H83A H 0.6682 0.2420 0.3789 0.130 Uiso 1 1 calc R . .
H83B H 0.5531 0.2007 0.3766 0.130 Uiso 1 1 calc R . .
H83C H 0.6369 0.1628 0.3206 0.130 Uiso 1 1 calc R . .
C92 C 0.5245(2) 0.0541(2) 0.7716(2) 0.1070(12) Uani 1 1 d . . .
H92A H 0.5864 0.0283 0.7537 0.161 Uiso 1 1 calc R . .
H92B H 0.4660 0.0650 0.7113 0.161 Uiso 1 1 calc R . .
H92C H 0.4951 0.0209 0.8154 0.161 Uiso 1 1 calc R . .
C93 C 0.6297(2) 0.0724(2) 0.4776(3) 0.1112(12) Uani 1 1 d . . .
H93A H 0.6338 0.0408 0.4205 0.167 Uiso 1 1 calc R . .
H93B H 0.5519 0.0816 0.4762 0.167 Uiso 1 1 calc R . .
H93C H 0.6665 0.0458 0.5391 0.167 Uiso 1 1 calc R . .
C102 C 0.96634(14) 0.16995(12) 1.02012(13) 0.0468(4) Uani 1 1 d . . .
H102 H 0.9590 0.2101 0.9676 0.056 Uiso 1 1 calc R . .
C103 C 1.09099(13) 0.17002(10) 0.67197(12) 0.0394(4) Uani 1 1 d . . .
H103 H 1.0538 0.2024 0.7131 0.047 Uiso 1 1 calc R . .
C112 C 1.04595(18) 0.10911(15) 1.00071(19) 0.0705(7) Uani 1 1 d . . .
H11D H 1.0542 0.0684 1.0505 0.106 Uiso 1 1 calc R . .
H11E H 1.1184 0.1325 1.0048 0.106 Uiso 1 1 calc R . .
H11F H 1.0165 0.0874 0.9344 0.106 Uiso 1 1 calc R . .
C113 C 1.13934(19) 0.10011(13) 0.73376(16) 0.0603(5) Uani 1 1 d . . .
H11G H 1.0795 0.0712 0.7508 0.090 Uiso 1 1 calc R . .
H11H H 1.1927 0.1169 0.7947 0.090 Uiso 1 1 calc R . .
H11I H 1.1769 0.0674 0.6955 0.090 Uiso 1 1 calc R . .
C012 C 1.01289(19) 0.20908(14) 1.12047(16) 0.0659(6) Uani 1 1 d . . .
H01A H 1.0269 0.1705 1.1733 0.099 Uiso 1 1 calc R . .
H01B H 0.9592 0.2466 1.1320 0.099 Uiso 1 1 calc R . .
H01C H 1.0824 0.2352 1.1203 0.099 Uiso 1 1 calc R . .
C123 C 1.18363(16) 0.21810(13) 0.64838(16) 0.0578(5) Uani 1 1 d . . .
H12A H 1.2282 0.1858 0.6160 0.087 Uiso 1 1 calc R . .
H12B H 1.2309 0.2390 0.7101 0.087 Uiso 1 1 calc R . .
H12C H 1.1511 0.2603 0.6040 0.087 Uiso 1 1 calc R . .
N1 N 0.79030(10) 0.18120(7) 0.83806(9) 0.0289(3) Uani 1 1 d . . .
N2 N 0.85526(10) 0.18845(7) 0.65328(9) 0.0285(3) Uani 1 1 d . . .
Fe1 Fe 0.82756(2) 0.108183(12) 0.743607(16) 0.03484(9) Uani 1 1 d . . .

loop_
_atom_site_aniso_label
_atom_site_aniso_U_11
_atom_site_aniso_U_22
_atom_site_aniso_U_33
_atom_site_aniso_U_23
_atom_site_aniso_U_13
_atom_site_aniso_U_12
C11 0.0777(14) 0.0410(10) 0.0395(9) 0.0007(7) 0.0302(10) 0.0151(9)
C12 0.0332(8) 0.0335(8) 0.0272(7) 0.0008(6) 0.0106(6) -0.0001(6)
C13 0.0364(8) 0.0325(8) 0.0243(7) 0.0011(6) 0.0127(6) 0.0019(6)
C14 0.134(2) 0.0342(11) 0.0814(17) -0.0075(11) 0.0438(17) -0.0069(13)
C21 0.0324(8) 0.0343(8) 0.0262(7) 0.0005(6) 0.0079(6) 0.0064(6)
C22 0.0359(8) 0.0428(9) 0.0321(8) 0.0051(7) 0.0072(7) -0.0006(7)
C23 0.0387(8) 0.0344(8) 0.0321(8) 0.0030(6) 0.0147(7) 0.0023(7)
C31 0.0392(8) 0.0280(7) 0.0304(7) 0.0015(6) 0.0107(6) 0.0058(6)
C32 0.0489(11) 0.0630(12) 0.0349(9) 0.0174(8) 0.0033(8) -0.0005(9)
C33 0.0474(10) 0.0496(10) 0.0450(10) -0.0001(8) 0.0262(8) 0.0080(8)
C41 0.0269(7) 0.0334(8) 0.0262(7) 0.0042(6) 0.0063(6) 0.0029(6)
C42 0.0621(12) 0.0674(13) 0.0446(11) 0.0228(10) 0.0186(9) -0.0077(10)
C43 0.0683(13) 0.0569(12) 0.0379(10) -0.0099(8) 0.0264(9) 0.0085(10)
C51 0.0561(11) 0.0362(9) 0.0395(9) 0.0093(7) 0.0215(8) 0.0046(8)
C52 0.0465(10) 0.0621(12) 0.0493(11) 0.0099(9) 0.0182(9) -0.0148(9)
C53 0.0611(12) 0.0563(11) 0.0296(8) -0.0097(8) 0.0111(8) -0.0001(9)
C62 0.0356(8) 0.0517(10) 0.0323(8) 0.0012(7) 0.0103(7) -0.0049(7)
C63 0.0436(9) 0.0455(9) 0.0283(8) -0.0020(7) 0.0095(7) 0.0006(8)
C72 0.0324(9) 0.0900(15) 0.0374(9) 0.0049(10) 0.0059(8) -0.0100(9)
C73 0.0398(10) 0.0901(16) 0.0352(9) -0.0105(10) 0.0037(8) -0.0005(10)
C82 0.0468(13) 0.138(3) 0.0673(15) 0.0098(16) 0.0072(11) 0.0195(15)
C83 0.0640(15) 0.126(2) 0.0609(15) 0.0051(15) -0.0011(12) 0.0331(16)
C92 0.0787(19) 0.150(3) 0.0765(19) -0.040(2) -0.0094(15) -0.0259(19)
C93 0.0601(17) 0.148(3) 0.118(3) 0.019(2) 0.0094(17) -0.0320(19)
C102 0.0349(9) 0.0625(12) 0.0390(9) 0.0074(8) 0.0021(7) -0.0063(8)
C103 0.0349(8) 0.0489(10) 0.0368(8) 0.0010(7) 0.0137(7) 0.0020(7)
C112 0.0422(11) 0.0996(19) 0.0708(15) -0.0042(13) 0.0165(11) 0.0003(12)
C113 0.0612(12) 0.0660(14) 0.0479(11) 0.0120(10) 0.0037(10) 0.0027(10)
C012 0.0533(12) 0.0807(16) 0.0547(12) -0.0059(11) -0.0024(10) -0.0154(11)
C123 0.0391(10) 0.0782(15) 0.0553(12) 0.0073(10) 0.0107(9) -0.0108(10)
N1 0.0300(6) 0.0334(6) 0.0245(6) 0.0005(5) 0.0091(5) -0.0003(5)
N2 0.0302(6) 0.0321(6) 0.0250(6) -0.0003(5) 0.0102(5) 0.0004(5)
Fe1 0.05037(16) 0.02684(12) 0.03227(13) -0.00180(9) 0.01962(10) -0.00318(10)

loop_
_geom_bond_atom_site_label_1
_geom_bond_atom_site_label_2
_geom_bond_distance
_geom_bond_site_symmetry_2
_geom_bond_publ_flag
C11 C21 1.506(2) . ?
C12 C22 1.404(2) . ?
C12 C62 1.405(2) . ?
C12 N1 1.4410(18) . ?
C13 C23 1.404(2) . ?
C13 C63 1.406(2) . ?
C13 N2 1.4415(18) . ?
C14 Fe1 2.003(2) . ?
C21 N1 1.332(2) . ?
C21 C31 1.399(2) . ?
C22 C32 1.392(2) . ?
C22 C102 1.518(2) . ?
C23 C33 1.401(2) . ?
C23 C103 1.514(2) . ?
C31 C41 1.401(2) . ?
C32 C42 1.376(3) . ?
C33 C43 1.376(3) . ?
C41 N2 1.3333(19) . ?
C41 C51 1.510(2) . ?
C42 C52 1.373(3) . ?
C43 C53 1.372(3) . ?
C52 C62 1.398(2) . ?
C53 C63 1.397(2) . ?
C62 C72 1.515(2) . ?
C63 C73 1.516(3) . ?
C72 C92 1.521(4) . ?
C72 C82 1.523(3) . ?
C73 C93 1.517(4) . ?
C73 C83 1.522(3) . ?
C102 C112 1.525(3) . ?
C102 C012 1.531(3) . ?
C103 C113 1.526(3) . ?
C103 C123 1.532(2) . ?
N1 Fe1 1.9724(12) . ?
N2 Fe1 1.9728(12) . ?
